data_2004979
loop_
_publ_author_name
'Coleman, J. E.'
'Patrick, B. O.'
'Andersen, R. J.'
'Rettig, S. J.'

_publ_section_title
;
 Hemiasterlin Methyl Ester
;
_journal_issue 6
_journal_name_full 'Acta Crystallographica Section C'
_journal_page_first 1525
_journal_page_last 1527
_journal_paper_doi 10.1107/S0108270195016556
_journal_volume 52
_journal_year 1996
_chemical_formula_moiety 'C31 H48 N4 O4 '
_chemical_formula_sum 'C31 H48 N4 O4'
_chemical_formula_weight 540.74
_space_group_IT_number 19
_symmetry_cell_setting orthorhombic
_symmetry_space_group_name_Hall 'P 2ac 2ab'
_symmetry_space_group_name_H-M 'P 21 21 21'
_audit_creation_method 'from TEXRAY.INF file'
_cell_angle_alpha 90
_cell_angle_beta 90
_cell_angle_gamma 90
_cell_formula_units_Z 4
_cell_length_a 12.2102(8)
_cell_length_b 31.464(2)
_cell_length_c 8.368(2)
_cell_measurement_reflns_used 24
_cell_measurement_temperature 294
_cell_measurement_theta_max 44.1
_cell_measurement_theta_min 25.5
_cell_volume 3214.8(8)
_computing_cell_refinement 'MSC/AFC Diffractometer Control'
_computing_data_collection 'MSC/AFC Diffractometer Control'
_computing_data_reduction teXsan
_computing_publication_material teXsan
_computing_structure_refinement teXsan
_computing_structure_solution SIR92
_diffrn_ambient_temperature 294
_diffrn_measurement_device 'Rigaku AFC6S'
_diffrn_measurement_method \w-2\q
_diffrn_radiation_monochromator graphite
_diffrn_radiation_source 'X-ray tube'
_diffrn_radiation_type CuK\a
_diffrn_radiation_wavelength 1.5418
_diffrn_reflns_limit_h_max 15
_diffrn_reflns_limit_h_min -11
_diffrn_reflns_limit_k_max 39
_diffrn_reflns_limit_k_min -26
_diffrn_reflns_limit_l_max 10
_diffrn_reflns_limit_l_min -10
_diffrn_reflns_number 3752
_diffrn_reflns_theta_max 77.5
_diffrn_reflns_theta_min 1.7
_diffrn_standards_decay_% 1.36
_diffrn_standards_interval_count 200
_diffrn_standards_number 3
_exptl_absorpt_coefficient_mu 0.589
_exptl_absorpt_correction_T_max 1.000
_exptl_absorpt_correction_T_min 0.865
_exptl_absorpt_correction_type 'azimuthal scans (North, Phillips & Mathews, 1968)'
_exptl_absorpt_process_details 'azimuthal scans'
_exptl_crystal_colour colorless
_exptl_crystal_density_diffrn 1.117
_exptl_crystal_density_method none
_exptl_crystal_description rod
_exptl_crystal_F_000 1176
_exptl_crystal_size_max 0.40
_exptl_crystal_size_mid 0.39
_exptl_crystal_size_min 0.24
_refine_diff_density_max 0.13
_refine_diff_density_min -0.10
_refine_ls_extinction_coef 0.281E-5(15)
_refine_ls_extinction_method 'Zachariasen (1967) type II, Gaussian isotropic'
_refine_ls_goodness_of_fit_obs 2.207
_refine_ls_matrix_type full
_refine_ls_number_constraints 0
_refine_ls_number_parameters 370
_refine_ls_number_reflns 2125
_refine_ls_number_restraints 0
_refine_ls_R_factor_obs 0.0391
_refine_ls_shift/esd_max 0.03
_refine_ls_structure_factor_coef F
_refine_ls_weighting_details 'w = 1/[\s^2^(F~o~)]'
_refine_ls_weighting_scheme calc
_refine_ls_wR_factor_obs 0.0375
_reflns_number_observed 2125
_reflns_number_total 3752
_reflns_observed_criterion I>3\s(I)
_cod_data_source_file fg1120.cif
_cod_data_source_block hemiast
_cod_depositor_comments
;
The following automatic conversions were performed:

'_refine_ls_weighting_scheme' value 'w = 1/[\s^2^(F~o~)]' was changed
to 'calc'. New tag '_refine_ls_weighting_details' was created. The
value of the new tag was set to 'w = 1/[\s^2^(F~o~)]'.

Automatic conversion script
Id: cif_fix_values 3143 2015-03-26 13:38:13Z robertas 
;
_cod_original_cell_volume 3214.7(9)
_cod_original_sg_symbol_H-M 'P 21 21 21 '
_cod_original_formula_sum 'C31 H48 N4 O4 '
_cod_database_code 2004979

loop_
_symmetry_equiv_pos_as_xyz
'   +x,   +y,   +z'
'1/2-x,   -y,1/2+z'
'1/2+x,1/2-y,   -z'
'   -x,1/2+y,1/2-z'

loop_
_atom_site_aniso_label
_atom_site_aniso_U_11
_atom_site_aniso_U_22
_atom_site_aniso_U_33
_atom_site_aniso_U_12
_atom_site_aniso_U_13
_atom_site_aniso_U_23
O(1) 0.117(3) 0.105(2) 0.086(2) -0.037(2) -0.032(2) 0.014(2)
O(2) 0.054(2) 0.068(2) 0.114(3) -0.0020(10) -0.007(2) -0.017(2)
O(3) 0.086(5) 0.096(6) 0.159(9) -0.033(4) -0.022(5) 0.018(5)
O(3*) 0.14(2) 0.080(10) 0.12(2) -0.040(10) -0.04(2) -0.003(10)
O(4) 0.111(3) 0.130(3) 0.090(2) -0.046(2) 0.001(2) 0.027(2)
N(1) 0.091(3) 0.049(2) 0.098(3) 0.000(2) -0.008(3) -0.003(2)
N(2) 0.058(2) 0.054(2) 0.094(3) 0.005(2) 0.001(2) 0.011(2)
N(3) 0.067(2) 0.058(2) 0.063(3) -0.008(2) -0.011(2) 0.001(2)
N(4) 0.054(2) 0.054(2) 0.089(3) 0.000(2) -0.014(2) -0.010(2)
C(1) 0.094(3) 0.055(2) 0.080(3) 0.013(2) 0.000(3) -0.003(2)
C(2) 0.076(3) 0.046(2) 0.070(3) 0.016(2) -0.009(3) -0.001(2)
C(3) 0.069(3) 0.050(2) 0.068(3) 0.012(2) -0.006(3) 0.002(2)
C(4) 0.089(3) 0.076(3) 0.078(3) 0.002(3) 0.001(3) 0.000(3)
C(5) 0.105(4) 0.103(4) 0.081(4) 0.011(3) 0.007(3) 0.002(3)
C(6) 0.101(4) 0.101(4) 0.101(4) 0.013(3) 0.021(4) 0.020(4)
C(7) 0.090(3) 0.067(3) 0.104(4) 0.005(2) 0.007(4) 0.017(3)
C(8) 0.078(3) 0.051(2) 0.083(3) 0.016(2) -0.003(3) 0.008(2)
C(9) 0.118(4) 0.059(2) 0.148(5) -0.012(3) -0.007(4) -0.011(3)
C(10) 0.067(3) 0.057(2) 0.066(3) 0.012(2) 0.002(2) 0.000(2)
C(11) 0.075(3) 0.086(3) 0.103(4) 0.016(2) -0.010(3) 0.013(3)
C(12) 0.095(3) 0.072(2) 0.088(3) 0.024(2) 0.019(3) 0.004(3)
C(13) 0.075(3) 0.051(2) 0.065(3) 0.007(2) 0.003(2) -0.003(2)
C(14) 0.074(3) 0.058(2) 0.069(3) 0.002(2) -0.003(3) -0.004(2)
C(15) 0.082(3) 0.081(3) 0.157(5) 0.025(3) 0.013(4) 0.005(3)
C(16) 0.055(2) 0.051(2) 0.072(3) -0.005(2) -0.008(2) 0.003(2)
C(17) 0.059(3) 0.057(2) 0.073(3) -0.001(2) 0.000(2) 0.000(2)
C(18) 0.060(3) 0.062(2) 0.068(3) 0.001(2) -0.001(2) -0.003(2)
C(19) 0.075(3) 0.095(3) 0.081(3) -0.018(2) -0.005(3) 0.015(3)
C(20) 0.074(3) 0.087(3) 0.074(3) -0.009(2) -0.010(3) -0.002(2)
C(21) 0.078(3) 0.093(3) 0.092(4) 0.014(2) -0.004(3) -0.011(3)
C(22) 0.062(3) 0.078(3) 0.120(4) -0.006(2) -0.020(3) -0.014(3)
C(23) 0.068(3) 0.053(2) 0.084(3) 0.003(2) -0.013(3) -0.007(2)
C(24) 0.070(3) 0.060(2) 0.097(3) -0.010(2) -0.014(3) -0.007(2)
C(25) 0.062(3) 0.060(2) 0.072(3) 0.001(2) -0.005(3) -0.010(2)
C(26) 0.082(3) 0.114(3) 0.076(3) -0.021(3) -0.005(3) 0.019(3)
C(27) 0.079(4) 0.069(3) 0.096(4) -0.011(3) -0.006(3) 0.001(3)
C(28) 0.107(4) 0.076(3) 0.078(3) 0.019(3) -0.029(3) -0.013(2)
C(29) 0.205(6) 0.111(4) 0.082(4) 0.044(4) -0.007(4) 0.008(3)
C(30) 0.183(6) 0.102(3) 0.091(4) 0.033(4) -0.029(4) -0.028(3)
C(31) 0.162(6) 0.161(5) 0.140(5) -0.071(5) 0.006(5) 0.060(5)

loop_
_atom_site_label
_atom_site_fract_x
_atom_site_fract_y
_atom_site_fract_z
_atom_site_U_iso_or_equiv
_atom_site_thermal_displace_type
O(1) .8394(3) .17722(9) .8203(4) .1030(10) Uij
O(2) .6334(2) .25121(8) .5446(4) .0785(10) Uij
O(3) .8680(7) .4247(3) .3830(10) .113(3) Uij
O(3*) .819(2) .4382(7) .436(3) .115(8) Uij
O(4) .7271(3) .42360(10) .2233(4) .1100(10) Uij
N(1) .5499(3) -.00649(9) .8720(5) .0790(10) Uij
N(2) .5848(3) .12812(9) .7249(4) .0690(10) Uij
N(3) .7413(3) .17440(10) .5932(5) .0630(10) Uij
N(4) .7889(2) .28401(9) .6184(4) .0660(10) Uij
C(1) .6234(4) .01580(10) .7810(5) .0760(10) Uij
C(2) .6614(3) .05010(10) .8616(5) .0640(10) Uij
C(3) .6070(3) .04930(10) 1.0156(5) .0620(10) Uij
C(4) .6078(4) .07500(10) 1.1520(6) .0810(10) Uij
C(5) .5424(4) .0649(2) 1.2785(6) .096(2) Uij
C(6) .4764(4) .0293(2) 1.2756(7) .101(2) Uij
C(7) .4736(4) .00300(10) 1.1452(7) .087(2) Uij
C(8) .5384(4) .01340(10) 1.0163(6) .0710(10) Uij
C(9) .4949(4) -.04530(10) .8230(7) .108(2) Uij
C(10) .7435(3) .08220(10) .8019(5) .0630(10) Uij
C(11) .8456(4) .08090(10) .9090(6) .088(2) Uij
C(12) .7779(4) .07190(10) .6306(5) .085(2) Uij
C(13) .6899(3) .12740(10) .8092(5) .0640(10) Uij
C(14) .7644(4) .16200(10) .7401(6) .0670(10) Uij
C(15) .5097(4) .15940(10) .7936(7) .107(2) Uij
C(16) .7948(3) .21000(10) .5154(5) .0590(10) Uij
C(17) .7335(3) .25060(10) .5613(5) .0630(10) Uij
C(18) .8034(3) .20340(10) .3327(5) .0630(10) Uij
C(19) .8655(3) .24100(10) .2602(5) .0840(10) Uij
C(20) .6912(3) .19990(10) .2508(5) .0780(10) Uij
C(21) .8678(4) .16300(10) .2993(6) .087(2) Uij
C(22) .9073(3) .28390(10) .6525(6) .086(2) Uij
C(23) .7282(3) .32250(10) .6610(5) .0680(10) Uij
C(24) .7671(3) .35940(10) .5617(6) .0760(10) Uij
C(25) .7202(3) .37520(10) .4327(5) .0650(10) Uij
C(26) .6164(4) .35870(10) .3629(6) .091(2) Uij
C(27) .7772(4) .41090(10) .3530(7) .081(2) Uij
C(28) .7314(4) .33210(10) .8404(6) .087(2) Uij
C(29) .6898(5) .2943(2) .9352(6) .132(2) Uij
C(30) .6637(5) .3716(2) .8754(6) .125(2) Uij
C(31) .7805(5) .4570(2) .1330(8) .154(3) Uij
H(1) .6454 .0080 .6723 .0915 Uij
H(2) .6550 .1002 1.1566 .0972 Uij
H(3) .5423 .0832 1.3732 .1151 Uij
H(4) .4307 .0228 1.3686 .1215 Uij
H(5) .4271 -0.0224 1.1437 .1044 Uij
H(6) .4461 -0.0548 .9088 .1301 Uij
H(7) .5494 -0.0673 .8009 .1301 Uij
H(8) .4519 -0.0398 .7263 .1301 Uij
H(9) .8786 .0525 .9041 .1057 Uij
H(10) .8247 .0873 1.0195 .1057 Uij
H(11) .8988 .1020 .8718 .1057 Uij
H(12) .8314 .0930 .5939 .1019 Uij
H(13) .7135 .0727 .5608 .1019 Uij
H(14) .8109 .0435 .6271 .1019 Uij
H(15) .6761 .1343 .9216 .0764 Uij
H(16) .556(2) .1001(9) .734(4) .060(10) Uij
H(17) .4972 .1528 .9066 .1278 Uij
H(18) .4399 .1586 .7360 .1278 Uij
H(19) .5418 .1879 .7844 .1278 Uij
H(20) .692(3) .1650(10) .550(5) .08(2) Uij
H(21) .8693 .2121 .5581 .0710 Uij
H(22) .9380 .2431 .3098 .1007 Uij
H(23) .8246 .2673 .2794 .1007 Uij
H(24) .8739 .2366 .1449 .1007 Uij
H(25) .6525 .1749 .2914 .0939 Uij
H(26) .6481 .2255 .2735 .0939 Uij
H(27) .7015 .1972 .1351 .0939 Uij
H(28) .8282 .1385 .3431 .1048 Uij
H(29) .9401 .1649 .3497 .1048 Uij
H(30) .8765 .1594 .1837 .1048 Uij
H(31) .9290 .3116 .6953 .1039 Uij
H(32) .9238 .2617 .7311 .1039 Uij
H(33) .9479 .2782 .5537 .1039 Uij
H(34) .6514 .3175 .6328 .0820 Uij
H(35) .8348 .3734 .5970 .0912 Uij
H(36) .6263 .3289 .3316 .1088 Uij
H(37) .5970 .3756 .2686 .1088 Uij
H(38) .5577 .3607 .4423 .1088 Uij
H(39) .8075 .3377 .8715 .1045 Uij
H(40) .6891 .3015 1.0492 .1591 Uij
H(41) .7381 .2699 .9173 .1591 Uij
H(42) .6155 .2872 .9002 .1591 Uij
H(43) .6691 .3786 .9893 .1505 Uij
H(44) .6914 .3955 .8119 .1505 Uij
H(45) .5870 .3662 .8477 .1505 Uij
H(46) .8539 .4476 .1011 .1850 Uij
H(47) .7867 .4826 .1993 .1850 Uij
H(48) .7373 .4635 .0373 .1850 Uij

loop_
_atom_type_symbol
_atom_type_scat_dispersion_real
_atom_type_scat_dispersion_imag
_atom_type_scat_source
C 0.018 0.009 'International Tables'
H 0.000 0.000 'International Tables'
N 0.031 0.018 'International Tables'
O 0.049 0.032 'International Tables'

loop_
_geom_angle_atom_site_label_1
_geom_angle_atom_site_label_2
_geom_angle_atom_site_label_3
_geom_angle
_geom_angle_publ_flag
O(3*) O(3) C(27) 69(2) no
O(3) O(3*) C(27) 69.0(10) no
C(27) O(4) C(31) 116.3(4) no
C(1) N(1) C(8) 108.9(4) no
C(1) N(1) C(9) 125.2(4) no
C(8) N(1) C(9) 125.9(4) no
C(13) N(2) C(15) 111.7(4) no
C(14) N(3) C(16) 123.3(4) no
C(17) N(4) C(22) 124.3(3) no
C(17) N(4) C(23) 118.7(3) no
C(22) N(4) C(23) 116.9(3) no
N(1) C(1) C(2) 110.8(4) no
C(1) C(2) C(3) 105.7(4) no
C(1) C(2) C(10) 126.6(4) no
C(3) C(2) C(10) 127.7(4) no
C(2) C(3) C(4) 135.3(4) no
C(2) C(3) C(8) 106.9(4) no
C(4) C(3) C(8) 117.7(4) no
C(3) C(4) C(5) 119.6(4) no
C(4) C(5) C(6) 121.2(5) no
C(5) C(6) C(7) 121.3(5) no
C(6) C(7) C(8) 117.7(4) no
N(1) C(8) C(3) 107.6(4) no
N(1) C(8) C(7) 129.9(4) no
C(3) C(8) C(7) 122.5(5) no
C(2) C(10) C(11) 109.1(3) no
C(2) C(10) C(12) 110.6(4) no
C(2) C(10) C(13) 108.5(3) no
C(11) C(10) C(12) 108.6(4) no
C(11) C(10) C(13) 109.9(3) no
C(12) C(10) C(13) 110.1(3) no
N(2) C(13) C(10) 111.1(3) no
N(2) C(13) C(14) 109.2(3) no
C(10) C(13) C(14) 112.5(3) no
O(1) C(14) N(3) 123.5(4) no
O(1) C(14) C(13) 120.8(4) no
N(3) C(14) C(13) 115.7(4) no
N(3) C(16) C(17) 108.2(3) no
N(3) C(16) C(18) 111.8(3) no
C(17) C(16) C(18) 113.1(3) no
O(2) C(17) N(4) 122.1(4) no
O(2) C(17) C(16) 118.0(3) no
N(4) C(17) C(16) 119.9(3) no
C(16) C(18) C(19) 108.9(3) no
C(16) C(18) C(20) 113.0(3) no
C(16) C(18) C(21) 109.1(3) no
C(19) C(18) C(20) 108.7(3) no
C(19) C(18) C(21) 108.4(3) no
C(20) C(18) C(21) 108.6(3) no
N(4) C(23) C(24) 110.2(3) no
N(4) C(23) C(28) 112.9(3) no
C(24) C(23) C(28) 112.4(3) no
C(23) C(24) C(25) 127.2(4) no
C(24) C(25) C(26) 124.1(4) no
C(24) C(25) C(27) 116.7(4) no
C(26) C(25) C(27) 119.2(4) no
O(3) C(27) O(3*) 41.1(9) no
O(3) C(27) O(4) 119.2(7) no
O(3) C(27) C(25) 127.3(7) no
O(3*) C(27) O(4) 117.0(10) no
O(3*) C(27) C(25) 118.0(10) no
O(4) C(27) C(25) 112.7(4) no
C(23) C(28) C(29) 110.5(4) no
C(23) C(28) C(30) 109.6(4) no
C(29) C(28) C(30) 110.9(5) no

loop_
_geom_bond_atom_site_label_1
_geom_bond_atom_site_label_2
_geom_bond_distance
_geom_bond_publ_flag
O(1) C(14) 1.232(5) no
O(2) C(17) 1.230(4) no
O(3) O(3*) 0.86(2) no
O(3) C(27) 1.220(10) no
O(3*) C(27) 1.22(2) no
O(4) C(27) 1.307(5) no
O(4) C(31) 1.452(6) no
N(1) C(1) 1.369(5) no
N(1) C(8) 1.367(5) no
N(1) C(9) 1.452(5) no
N(2) C(13) 1.464(4) no
N(2) C(15) 1.463(5) no
N(3) C(14) 1.321(5) no
N(3) C(16) 1.449(4) no
N(4) C(17) 1.338(4) no
N(4) C(22) 1.474(4) no
N(4) C(23) 1.464(4) no
C(1) C(2) 1.355(5) no
C(2) C(3) 1.450(6) no
C(2) C(10) 1.508(5) no
C(3) C(4) 1.400(6) no
C(3) C(8) 1.405(5) no
C(4) C(5) 1.364(6) no
C(5) C(6) 1.379(6) no
C(6) C(7) 1.370(7) no
C(7) C(8) 1.378(6) no
C(10) C(11) 1.536(5) no
C(10) C(12) 1.528(5) no
C(10) C(13) 1.568(5) no
C(13) C(14) 1.532(5) no
C(16) C(17) 1.532(5) no
C(16) C(18) 1.546(5) no
C(18) C(19) 1.529(5) no
C(18) C(20) 1.535(5) no
C(18) C(21) 1.523(5) no
C(23) C(24) 1.505(5) no
C(23) C(28) 1.532(6) no
C(24) C(25) 1.318(5) no
C(25) C(26) 1.489(5) no
C(25) C(27) 1.481(6) no
C(28) C(29) 1.516(7) no
C(28) C(30) 1.521(6) no

loop_
_geom_contact_atom_site_label_1
_geom_contact_atom_site_label_2
_geom_contact_distance
_geom_contact_site_symmetry_2
_geom_contact_publ_flag
O(2) C(22) 3.400(5) 3_456 no
O(3*) C(6) 3.25(3) 3_557 no
O(3) N(2) 3.255(7) 3_556 no
O(4) C(30) 3.427(6) 1_554 no
O(3) C(6) 3.470(10) 3_557 no
C(7) C(31) 3.544(8) 3_456 no
O(3) C(15) 3.492(9) 3_556 no
C(8) C(31) 3.513(7) 3_456 no
O(3) C(5) 3.560(10) 3_557 no
C(20) C(22) 3.596(6) 3_456 no
O(2) H(33) 2.58 3_456 no
O(2) H(22) 2.68 3_456 no
O(3) H(16) 2.62(3) 3_556 no
O(3) H(4) 2.76 3_557 no
O(3) H(18) 2.94 3_556 no
O(3) H(3) 2.96 3_557 no
O(3*) H(4) 2.46 3_557 no
C(8) H(14) 2.73 2_655 no
O(3*) H(16) 3.44(4) 3_556 no
C(8) H(46) 2.75 3_456 no
O(4) H(43) 2.52 1_554 no
O(4) H(5) 2.77 4_656 no
N(1) H(14) 2.97 2_655 no
H(2) H(25) 2.61 1_556 no
H(3) H(13) 2.63 1_556 no
H(19) H(22) 2.64 3_456 no
H(29) H(38) 2.40 3_556 no
H(29) H(45) 2.63 3_556 no
H(29) H(34) 2.64 3_556 no
H(36) H(40) 2.63 1_554 no
H(37) H(43) 2.50 1_554 no

loop_
_geom_torsion_atom_site_label_1
_geom_torsion_atom_site_label_2
_geom_torsion_atom_site_label_3
_geom_torsion_atom_site_label_4
_geom_torsion
_geom_torsion_publ_flag
C(31) O(4) C(27) O(3) -6.3(8) no
C(31) O(4) C(27) C(25) -176.9(4) no
C(8) N(1) C(1) C(2) 0.2(5) no
C(9) N(1) C(1) C(2) -179.1(4) no
C(1) N(1) C(8) C(3) -0.1(5) no
C(1) N(1) C(8) C(7) 179.6(5) no
C(9) N(1) C(8) C(3) 179.1(4) no
C(9) N(1) C(8) C(7) -1.2(8) no
C(15) N(2) C(13) C(10) 150.5(3) no
C(15) N(2) C(13) C(14) -84.8(4) no
C(16) N(3) C(14) O(1) -5.9(6) no
C(16) N(3) C(14) C(13) 172.8(3) no
C(14) N(3) C(16) C(17) -86.2(4) no
C(14) N(3) C(16) C(18) 148.6(4) no
C(22) N(4) C(17) O(2) 175.0(4) no
C(22) N(4) C(17) C(16) -4.6(6) no
C(23) N(4) C(17) O(2) -0.5(6) no
C(23) N(4) C(17) C(16) 179.9(4) no
C(17) N(4) C(23) C(24) -119.3(4) no
C(17) N(4) C(23) C(28) 114.2(4) no
C(22) N(4) C(23) C(24) 64.8(4) no
C(22) N(4) C(23) C(28) -61.7(4) no
N(1) C(1) C(2) C(3) -0.2(4) no
N(1) C(1) C(2) C(10) 179.7(3) no
C(1) C(2) C(3) C(4) -179.1(5) no
C(1) C(2) C(3) C(8) 0.1(5) no
C(10) C(2) C(3) C(4) 1.0(7) no
C(10) C(2) C(3) C(8) -179.8(4) no
C(1) C(2) C(10) C(11) -117.6(4) no
C(1) C(2) C(10) C(12) 1.8(5) no
C(1) C(2) C(10) C(13) 122.6(4) no
C(3) C(2) C(10) C(11) 62.3(5) no
C(3) C(2) C(10) C(12) -178.3(4) no
C(3) C(2) C(10) C(13) -57.5(5) no
C(2) C(3) C(4) C(5) 178.6(5) no
C(8) C(3) C(4) C(5) -0.6(7) no
C(2) C(3) C(8) N(1) 0.0(15) no
C(2) C(3) C(8) C(7) -179.7(4) no
C(4) C(3) C(8) N(1) 179.4(4) no
C(4) C(3) C(8) C(7) -0.3(7) no
C(3) C(4) C(5) C(6) 0.9(8) no
C(4) C(5) C(6) C(7) -0.4(9) no
C(5) C(6) C(7) C(8) -0.5(8) no
C(6) C(7) C(8) N(1) -178.8(5) no
C(6) C(7) C(8) C(3) 0.8(7) no
C(2) C(10) C(13) N(2) -53.3(4) no
C(2) C(10) C(13) C(14) -176.2(3) no
C(11) C(10) C(13) N(2) -172.7(3) no
C(11) C(10) C(13) C(14) 64.5(4) no
C(12) C(10) C(13) N(2) 67.8(4) no
C(12) C(10) C(13) C(14) -55.0(4) no
N(2) C(13) C(14) O(1) 155.7(4) no
N(2) C(13) C(14) N(3) -23.1(5) no
C(10) C(13) C(14) N(3) 100.8(4) no
N(3) C(16) C(17) O(2) -50.7(5) no
N(3) C(16) C(17) N(4) 129.0(4) no
C(18) C(16) C(17) O(2) 73.8(5) no
C(18) C(16) C(17) N(4) -106.6(4) no
N(3) C(16) C(18) C(19) -177.2(3) no
N(3) C(16) C(18) C(20) 61.9(4) no
N(3) C(16) C(18) C(21) -59.0(4) no
C(17) C(16) C(18) C(19) 60.4(4) no
C(17) C(16) C(18) C(20) -60.5(4) no
C(17) C(16) C(18) C(21) 178.6(3) no
N(4) C(23) C(24) C(25) 99.4(5) no
C(28) C(23) C(24) C(25) -133.8(4) no
N(4) C(23) C(28) C(29) -55.6(5) no
N(4) C(23) C(28) C(30) -178.2(4) no
C(24) C(23) C(28) C(29) 179.0(4) no
C(24) C(23) C(28) C(30) 56.5(5) no
C(23) C(24) C(25) C(26) 0.9(7) no
C(23) C(24) C(25) C(27) -177.9(4) no
C(24) C(25) C(27) O(3) 8.2(9) no
C(24) C(25) C(27) O(4) 177.8(4) no
C(26) C(25) C(27) O(3) -170.7(7) no
C(26) C(25) C(27) O(4) -1.1(6) no
